data_1572778
loop_
_publ_author_name
'Rodriguez Trevi&#xf1;o, Agustin M'
'Loch-Temzelides, Pierre'
'Pandiri, Sanjay'
'Kirkland, Justin K.'
'Davenport, Michael T.'
'Aguinaga, Ulises'
'Yousufuddin, Muhammed'
'Ess, Daniel H.'
'K&#xfc;rti, L&#xe1;szl&#xf3;'

_publ_section_title
;
 Forging structural complexity: diastereoselective synthesis of densely
 substituted &#x3b2;-lactams with dual functional handles for enhanced
 core modifications.
;
_journal_issue 36
_journal_name_full 'Chemical science'
_journal_page_first 14668
_journal_page_last 14676
_journal_paper_doi 10.1039/d4sc01513d
_journal_volume 15
_journal_year 2024
_chemical_formula_moiety 'C10 H10 Br N O2'
_chemical_formula_sum 'C10 H10 Br N O2'
_chemical_formula_weight 256.10
_space_group_crystal_system orthorhombic
_space_group_IT_number 19
_space_group_name_Hall 'P 2ac 2ab'
_space_group_name_H-M_alt 'P 21 21 21'
_atom_sites_solution_hydrogens geom
_audit_creation_method SHELXL-2019/1
_audit_update_record
;
2023-10-22 deposited with the CCDC.	2024-08-01 downloaded from the CCDC.
;
_cell_angle_alpha 90
_cell_angle_beta 90
_cell_angle_gamma 90
_cell_formula_units_Z 4
_cell_length_a 5.6110(6)
_cell_length_b 7.1772(8)
_cell_length_c 25.602(3)
_cell_measurement_reflns_used 4497
_cell_measurement_temperature 296(2)
_cell_measurement_theta_max 27.01
_cell_measurement_theta_min 2.39
_cell_volume 1031.0(2)
_computing_cell_refinement 'Bruker SAINT'
_computing_data_collection 'Bruker APEX2'
_computing_data_reduction 'Bruker SAINT'
_computing_molecular_graphics 'Bruker SHELXTL'
_computing_publication_material 'Bruker SHELXTL'
_computing_structure_refinement 'SHELXL-2019/1 (Sheldrick, 2019)'
_computing_structure_solution 'SHELXS-97 (Sheldrick 2008)'
_diffrn_ambient_temperature 296(2)
_diffrn_measured_fraction_theta_full 0.999
_diffrn_measured_fraction_theta_max 0.999
_diffrn_measurement_device_type 'Bruker APEX-II CCD'
_diffrn_measurement_method '\f and \w scans'
_diffrn_radiation_type MoK\a
_diffrn_radiation_wavelength 0.71073
_diffrn_reflns_av_R_equivalents 0.0290
_diffrn_reflns_av_unetI/netI 0.0328
_diffrn_reflns_Laue_measured_fraction_full 0.999
_diffrn_reflns_Laue_measured_fraction_max 0.999
_diffrn_reflns_limit_h_max 8
_diffrn_reflns_limit_h_min -8
_diffrn_reflns_limit_k_max 10
_diffrn_reflns_limit_k_min -10
_diffrn_reflns_limit_l_max 37
_diffrn_reflns_limit_l_min -37
_diffrn_reflns_number 13720
_diffrn_reflns_point_group_measured_fraction_full 0.999
_diffrn_reflns_point_group_measured_fraction_max 0.995
_diffrn_reflns_theta_full 25.000
_diffrn_reflns_theta_max 31.875
_diffrn_reflns_theta_min 2.948
_exptl_absorpt_coefficient_mu 3.959
_exptl_absorpt_correction_T_max 0.741
_exptl_absorpt_correction_T_min 0.546
_exptl_absorpt_correction_type multi-scan
_exptl_absorpt_process_details SADABS
_exptl_crystal_colour colourless
_exptl_crystal_density_diffrn 1.650
_exptl_crystal_description prism
_exptl_crystal_F_000 512
_exptl_crystal_size_max 0.200
_exptl_crystal_size_mid 0.150
_exptl_crystal_size_min 0.100
_refine_diff_density_max 0.691
_refine_diff_density_min -0.528
_refine_diff_density_rms 0.061
_refine_ls_abs_structure_details
; 
 Refined as an inversion twin. 
;
_refine_ls_abs_structure_Flack 0.272(14)
_refine_ls_extinction_method none
_refine_ls_goodness_of_fit_ref 1.013
_refine_ls_hydrogen_treatment constr
_refine_ls_matrix_type full
_refine_ls_number_parameters 129
_refine_ls_number_reflns 3540
_refine_ls_number_restraints 0
_refine_ls_restrained_S_all 1.013
_refine_ls_R_factor_all 0.0547
_refine_ls_R_factor_gt 0.0360
_refine_ls_shift/su_max 0.001
_refine_ls_shift/su_mean 0.000
_refine_ls_structure_factor_coef Fsqd
_refine_ls_weighting_details 'w=1/[\s^2^(Fo^2^)+(0.0431P)^2^+0.1953P] where P=(Fo^2^+2Fc^2^)/3'
_refine_ls_weighting_scheme calc
_refine_ls_wR_factor_gt 0.0807
_refine_ls_wR_factor_ref 0.0873
_reflns_Friedel_coverage 0.701
_reflns_Friedel_fraction_full 1.000
_reflns_Friedel_fraction_max 0.990
_reflns_number_gt 2694
_reflns_number_total 3540
_reflns_threshold_expression 'I > 2\s(I)'
_cod_data_source_file d4sc01513d2.cif
_cod_data_source_block arc40f2_0m_a
_cod_database_code 1572778
_shelx_shelxl_version_number 2019/1
_shelx_space_group_comment
; 
The symmetry employed for this shelxl refinement is uniquely defined 
by the following loop, which should always be used as a source of 
symmetry information in preference to the above space-group names. 
They are only intended as comments. 
;
_shelx_estimated_absorpt_t_min 0.505
_shelx_estimated_absorpt_t_max 0.693

loop_
_space_group_symop_operation_xyz
'x, y, z'
'-x+1/2, -y, z+1/2'
'-x, y+1/2, -z+1/2'
'x+1/2, -y+1/2, -z'

loop_
_atom_site_label
_atom_site_type_symbol
_atom_site_fract_x
_atom_site_fract_y
_atom_site_fract_z
_atom_site_U_iso_or_equiv
_atom_site_adp_type
_atom_site_occupancy
_atom_site_site_symmetry_order
_atom_site_calc_flag
_atom_site_refinement_flags_posn
_atom_site_refinement_flags_adp
_atom_site_refinement_flags_occupancy
_atom_site_disorder_assembly
_atom_site_disorder_group
Br1 Br 0.20109(9) 1.05021(6) 0.38153(2) 0.06175(15) Uani 1 1 d . . . . .
O1 O 0.6339(6) 0.8912(4) 0.47181(12) 0.0662(8) Uani 1 1 d . . . . .
O2 O 0.7023(5) 0.5146(4) 0.41552(10) 0.0576(7) Uani 1 1 d . . . . .
N1 N 0.5240(5) 0.6449(4) 0.41657(11) 0.0438(6) Uani 1 1 d . . . . .
C1 C 0.5044(7) 0.8069(5) 0.44299(12) 0.0440(7) Uani 1 1 d . . . . .
C2 C 0.2502(6) 0.8278(5) 0.42213(12) 0.0429(7) Uani 1 1 d . . . . .
H2 H 0.131661 0.815848 0.450046 0.051 Uiso 1 1 calc R U . . .
C3 C 0.2871(6) 0.6396(5) 0.39241(11) 0.0389(6) Uani 1 1 d . . . . .
H3 H 0.188979 0.540271 0.407515 0.047 Uiso 1 1 calc R U . . .
C4 C 0.2805(6) 0.6341(4) 0.33353(11) 0.0341(6) Uani 1 1 d . . . . .
C5 C 0.4634(5) 0.7105(5) 0.30399(13) 0.0376(6) Uani 1 1 d . . . . .
H5 H 0.595510 0.762048 0.320488 0.045 Uiso 1 1 calc R U . . .
C6 C 0.4497(6) 0.7100(5) 0.25023(13) 0.0397(7) Uani 1 1 d . . . . .
H6 H 0.572011 0.762030 0.230540 0.048 Uiso 1 1 calc R U . . .
C7 C 0.2541(5) 0.6320(4) 0.22547(12) 0.0390(7) Uani 1 1 d . . . . .
H7 H 0.244889 0.632308 0.189204 0.047 Uiso 1 1 calc R U . . .
C8 C 0.0732(5) 0.5542(5) 0.25458(13) 0.0412(6) Uani 1 1 d . . . . .
H8 H -0.057921 0.501278 0.238023 0.049 Uiso 1 1 calc R U . . .
C9 C 0.0872(5) 0.5550(5) 0.30864(12) 0.0383(6) Uani 1 1 d . . . . .
H9 H -0.034503 0.501809 0.328280 0.046 Uiso 1 1 calc R U . . .
C10 C 0.6678(10) 0.3740(6) 0.45363(17) 0.0653(11) Uani 1 1 d . . . . .
H10A H 0.713967 0.420545 0.487295 0.098 Uiso 1 1 calc R U . . .
H10B H 0.763226 0.267327 0.445012 0.098 Uiso 1 1 calc R U . . .
H10C H 0.502729 0.338810 0.454415 0.098 Uiso 1 1 calc R U . . .

loop_
_atom_site_aniso_label
_atom_site_aniso_U_11
_atom_site_aniso_U_22
_atom_site_aniso_U_33
_atom_site_aniso_U_23
_atom_site_aniso_U_13
_atom_site_aniso_U_12
Br1 0.0909(3) 0.0510(2) 0.04332(18) -0.00138(16) -0.01207(17) 0.0260(2)
O1 0.077(2) 0.0630(17) 0.0583(16) 0.0037(13) -0.0278(15) -0.0132(16)
O2 0.0484(13) 0.0677(17) 0.0566(14) 0.0185(12) 0.0072(12) 0.0192(13)
N1 0.0396(14) 0.0491(16) 0.0427(14) 0.0043(12) -0.0074(11) 0.0047(12)
C1 0.0521(19) 0.0453(18) 0.0346(15) 0.0107(14) -0.0063(14) -0.0030(16)
C2 0.047(2) 0.0487(17) 0.0332(14) 0.0023(13) -0.0019(12) 0.0052(14)
C3 0.0364(14) 0.0432(15) 0.0373(14) 0.0045(11) 0.0009(12) -0.0018(14)
C4 0.0335(14) 0.0310(13) 0.0378(13) -0.0019(11) 0.0001(11) -0.0004(12)
C5 0.0313(15) 0.0377(15) 0.0437(16) -0.0024(13) 0.0018(12) -0.0051(12)
C6 0.0393(17) 0.0378(15) 0.0420(15) 0.0010(13) 0.0068(14) -0.0004(14)
C7 0.0435(18) 0.0362(14) 0.0372(14) -0.0037(12) -0.0019(12) 0.0045(13)
C8 0.0353(15) 0.0400(15) 0.0481(15) -0.0068(15) -0.0075(12) -0.0009(15)
C9 0.0307(14) 0.0372(14) 0.0470(15) 0.0015(14) 0.0034(11) -0.0021(13)
C10 0.084(3) 0.0463(19) 0.066(2) 0.0143(18) -0.010(2) 0.006(2)

loop_
_atom_type_symbol
_atom_type_description
_atom_type_scat_dispersion_real
_atom_type_scat_dispersion_imag
_atom_type_scat_source
C C 0.0033 0.0016 'International Tables Vol C Tables 4.2.6.8 and 6.1.1.4'
H H 0.0000 0.0000 'International Tables Vol C Tables 4.2.6.8 and 6.1.1.4'
N N 0.0061 0.0033 'International Tables Vol C Tables 4.2.6.8 and 6.1.1.4'
O O 0.0106 0.0060 'International Tables Vol C Tables 4.2.6.8 and 6.1.1.4'
Br Br -0.2901 2.4595 'International Tables Vol C Tables 4.2.6.8 and 6.1.1.4'

loop_
_geom_angle_atom_site_label_1
_geom_angle_atom_site_label_2
_geom_angle_atom_site_label_3
_geom_angle
_geom_angle_site_symmetry_1
_geom_angle_site_symmetry_3
_geom_angle_publ_flag
N1 O2 C10 111.9(3) . . ?
C1 N1 O2 131.1(3) . . ?
C1 N1 C3 99.2(3) . . ?
O2 N1 C3 129.5(3) . . ?
O1 C1 N1 133.9(4) . . ?
O1 C1 C2 136.9(4) . . ?
N1 C1 C2 89.2(3) . . ?
C1 C2 C3 87.8(3) . . ?
C1 C2 Br1 113.8(2) . . ?
C3 C2 Br1 118.2(2) . . ?
C1 C2 H2 111.7 . . ?
C3 C2 H2 111.7 . . ?
Br1 C2 H2 111.7 . . ?
N1 C3 C4 116.4(3) . . ?
N1 C3 C2 83.8(2) . . ?
C4 C3 C2 120.3(3) . . ?
N1 C3 H3 111.2 . . ?
C4 C3 H3 111.2 . . ?
C2 C3 H3 111.2 . . ?
C9 C4 C5 119.5(3) . . ?
C9 C4 C3 119.4(3) . . ?
C5 C4 C3 121.1(3) . . ?
C6 C5 C4 120.1(3) . . ?
C6 C5 H5 119.9 . . ?
C4 C5 H5 119.9 . . ?
C5 C6 C7 120.1(3) . . ?
C5 C6 H6 119.9 . . ?
C7 C6 H6 119.9 . . ?
C8 C7 C6 120.0(3) . . ?
C8 C7 H7 120.0 . . ?
C6 C7 H7 120.0 . . ?
C7 C8 C9 119.8(3) . . ?
C7 C8 H8 120.1 . . ?
C9 C8 H8 120.1 . . ?
C4 C9 C8 120.5(3) . . ?
C4 C9 H9 119.8 . . ?
C8 C9 H9 119.8 . . ?
O2 C10 H10A 109.5 . . ?
O2 C10 H10B 109.5 . . ?
H10A C10 H10B 109.5 . . ?
O2 C10 H10C 109.5 . . ?
H10A C10 H10C 109.5 . . ?
H10B C10 H10C 109.5 . . ?

loop_
_geom_bond_atom_site_label_1
_geom_bond_atom_site_label_2
_geom_bond_distance
_geom_bond_site_symmetry_2
_geom_bond_publ_flag
Br1 C2 1.925(3) . ?
O1 C1 1.199(4) . ?
O2 N1 1.369(4) . ?
O2 C10 1.417(5) . ?
N1 C1 1.350(5) . ?
N1 C3 1.466(4) . ?
C1 C2 1.531(5) . ?
C2 C3 1.564(5) . ?
C2 H2 0.9800 . ?
C3 C4 1.508(4) . ?
C3 H3 0.9800 . ?
C4 C9 1.380(4) . ?
C4 C5 1.388(4) . ?
C5 C6 1.378(5) . ?
C5 H5 0.9300 . ?
C6 C7 1.385(5) . ?
C6 H6 0.9300 . ?
C7 C8 1.378(5) . ?
C7 H7 0.9300 . ?
C8 C9 1.386(4) . ?
C8 H8 0.9300 . ?
C9 H9 0.9300 . ?
C10 H10A 0.9600 . ?
C10 H10B 0.9600 . ?
C10 H10C 0.9600 . ?
